data_4345273
loop_
_publ_author_name
'Kulmaczewski, Rafal'
'Cespedes, Oscar'
'Halcrow, Malcolm A.'

_publ_section_title
;
 Gradual Thermal Spin-Crossover Mediated by a Reentrant Z' = 1
 \\rightarrow Z' = 6 \\rightarrow Z' = 1 Phase Transition.
;
_journal_issue 6
_journal_name_full 'Inorganic chemistry'
_journal_page_first 3144
_journal_page_last 3148
_journal_paper_doi 10.1021/acs.inorgchem.7b00071
_journal_volume 56
_journal_year 2017
_chemical_formula_moiety 'C18 H21 Fe N7 S3, 2(B F4)'
_chemical_formula_sum 'C18 H21 B2 F8 Fe N7 S3'
_chemical_formula_weight 661.07
_chemical_name_systematic
; 
[Tris-(4-{thiazol-4-yl}-3-aza-3-butenyl)amine]iron(II) 
di-tetrafluoroborate
;
_space_group_IT_number 14
_symmetry_cell_setting monoclinic
_symmetry_space_group_name_Hall '-P 2ybc'
_symmetry_space_group_name_H-M 'P 1 21/c 1'
_atom_sites_solution_hydrogens geom
_atom_sites_solution_primary direct
_atom_sites_solution_secondary difmap
_audit_creation_method SHELXL-97
_cell_angle_alpha 90.00
_cell_angle_beta 102.2890(10)
_cell_angle_gamma 90.00
_cell_formula_units_Z 4
_cell_length_a 12.3334(2)
_cell_length_b 17.8026(2)
_cell_length_c 12.5953(2)
_cell_measurement_reflns_used 6184
_cell_measurement_temperature 250(2)
_cell_measurement_theta_max 73.49
_cell_measurement_theta_min 3.64
_cell_volume 2702.14(7)
_computing_cell_refinement 'CrysAlisPro, Agilent Technologies'
_computing_data_collection 'CrysAlisPro, Agilent Technologies'
_computing_data_reduction 'CrysAlisPro, Agilent Technologies'
_computing_molecular_graphics 'XSEED (Barbour, 2001)'
_computing_publication_material 'local program'
_computing_structure_refinement 'SHELXL-97 (Sheldrick, 1997)'
_computing_structure_solution 'SHELXS-97 (Sheldrick, 1990)'
_diffrn_ambient_temperature 250(2)
_diffrn_detector_area_resol_mean 5.3095
_diffrn_measured_fraction_theta_full 0.950
_diffrn_measured_fraction_theta_max 0.933
_diffrn_measurement_device_type 'SuperNova, Dual, Cu at zero, Atlas'
_diffrn_measurement_method '\w scans'
_diffrn_radiation_monochromator mirror
_diffrn_radiation_source 'SuperNova (Cu) X-ray Source'
_diffrn_radiation_type CuK\a
_diffrn_radiation_wavelength 1.54184
_diffrn_reflns_av_R_equivalents 0.0293
_diffrn_reflns_av_sigmaI/netI 0.0307
_diffrn_reflns_limit_h_max 15
_diffrn_reflns_limit_h_min -14
_diffrn_reflns_limit_k_max 21
_diffrn_reflns_limit_k_min -18
_diffrn_reflns_limit_l_max 15
_diffrn_reflns_limit_l_min -10
_diffrn_reflns_number 12485
_diffrn_reflns_theta_full 72.00
_diffrn_reflns_theta_max 73.78
_diffrn_reflns_theta_min 3.67
_diffrn_standards_decay_% 0
_diffrn_standards_interval_count 0
_diffrn_standards_interval_time 0
_diffrn_standards_number 0
_exptl_absorpt_coefficient_mu 7.374
_exptl_absorpt_correction_T_max 1.000
_exptl_absorpt_correction_T_min 0.418
_exptl_absorpt_correction_type multi-scan
_exptl_absorpt_process_details
; 
CrysAlisPro, Agilent Technologies,
Version 1.171.36.24 (release 03-12-2012 CrysAlis171 .NET)
Empirical absorption correction using spherical harmonics,
 implemented in SCALE3 ABSPACK scaling algorithm.
;
_exptl_crystal_colour orange
_exptl_crystal_density_diffrn 1.625
_exptl_crystal_density_method 'not measured'
_exptl_crystal_description cube
_exptl_crystal_F_000 1336
_exptl_crystal_size_max 0.30
_exptl_crystal_size_mid 0.27
_exptl_crystal_size_min 0.18
_refine_diff_density_max 0.866
_refine_diff_density_min -0.592
_refine_diff_density_rms 0.076
_refine_ls_extinction_coef 0.0012(2)
_refine_ls_extinction_expression Fc^*^=kFc[1+0.001xFc^2^\l^3^/sin(2\q)]^-1/4^
_refine_ls_extinction_method SHELXL
_refine_ls_goodness_of_fit_ref 1.046
_refine_ls_hydrogen_treatment constr
_refine_ls_matrix_type full
_refine_ls_number_parameters 397
_refine_ls_number_reflns 5102
_refine_ls_number_restraints 70
_refine_ls_restrained_S_all 1.085
_refine_ls_R_factor_all 0.0638
_refine_ls_R_factor_gt 0.0567
_refine_ls_shift/su_max 0.007
_refine_ls_shift/su_mean 0.000
_refine_ls_structure_factor_coef Fsqd
_refine_ls_weighting_details 'calc w=1/[\s^2^(Fo^2^)+(0.0983P)^2^+2.4895P] where P=(Fo^2^+2Fc^2^)/3'
_refine_ls_weighting_scheme calc
_refine_ls_wR_factor_gt 0.1553
_refine_ls_wR_factor_ref 0.1625
_reflns_number_gt 4448
_reflns_number_total 5102
_reflns_threshold_expression >2sigma(I)
_cod_data_source_file ic7b00071_si_002.cif
_cod_data_source_block mhtz250
_cod_depositor_comments 'Adding full bibliography for 4345268--4345275.cif.'
_cod_original_sg_symbol_H-M 'P 21/c'
_cod_database_code 4345273

loop_
_symmetry_equiv_pos_as_xyz
'x, y, z'
'-x, y+1/2, -z+1/2'
'-x, -y, -z'
'x, -y-1/2, z-1/2'

loop_
_atom_site_label
_atom_site_type_symbol
_atom_site_fract_x
_atom_site_fract_y
_atom_site_fract_z
_atom_site_U_iso_or_equiv
_atom_site_adp_type
_atom_site_occupancy
_atom_site_symmetry_multiplicity
_atom_site_calc_flag
_atom_site_refinement_flags
_atom_site_disorder_assembly
_atom_site_disorder_group
Fe1 Fe 0.74814(4) 0.40713(3) 0.33886(4) 0.03325(19) Uani 1 1 d . . .
N2 N 0.8348(3) 0.30668(19) 0.5128(3) 0.0485(8) Uani 1 1 d . . .
C3 C 0.9156(4) 0.2608(2) 0.4725(3) 0.0561(11) Uani 1 1 d . . .
H3A H 0.9180 0.2104 0.5042 0.067 Uiso 1 1 calc R . .
H3B H 0.9895 0.2833 0.4949 0.067 Uiso 1 1 calc R . .
C4 C 0.8849(5) 0.2553(2) 0.3496(4) 0.0551(11) Uani 1 1 d . . .
H4A H 0.9438 0.2293 0.3227 0.066 Uiso 1 1 calc R . .
H4B H 0.8160 0.2267 0.3271 0.066 Uiso 1 1 calc R . .
N5 N 0.8705(3) 0.33121(16) 0.3049(2) 0.0407(7) Uani 1 1 d . . .
C6 C 0.9372(3) 0.3550(2) 0.2485(3) 0.0413(8) Uani 1 1 d . . .
H6 H 0.9923 0.3235 0.2315 0.050 Uiso 1 1 calc R . .
C7 C 0.9263(3) 0.4318(2) 0.2113(3) 0.0374(7) Uani 1 1 d . . .
N8 N 0.8409(2) 0.47287(16) 0.2377(2) 0.0346(6) Uani 1 1 d . . .
C9 C 0.8406(3) 0.5410(2) 0.1998(3) 0.0425(8) Uani 1 1 d . . .
H9 H 0.7878 0.5772 0.2090 0.051 Uiso 1 1 calc R . .
S10 S 0.94418(10) 0.55937(6) 0.13199(9) 0.0550(3) Uani 1 1 d . . .
C11 C 0.9903(4) 0.4699(2) 0.1549(3) 0.0504(10) Uani 1 1 d . . .
H11 H 1.0516 0.4496 0.1316 0.061 Uiso 1 1 calc R . .
C12 C 0.8846(4) 0.3560(2) 0.6032(3) 0.0493(9) Uani 1 1 d . . .
H12A H 0.9471 0.3303 0.6503 0.059 Uiso 1 1 calc R . .
H12B H 0.8296 0.3678 0.6465 0.059 Uiso 1 1 calc R . .
C13 C 0.9247(4) 0.4278(2) 0.5601(4) 0.0522(10) Uani 1 1 d . . .
H13A H 0.9524 0.4624 0.6203 0.063 Uiso 1 1 calc R . .
H13B H 0.9857 0.4167 0.5237 0.063 Uiso 1 1 calc R . .
N14 N 0.8330(2) 0.46264(17) 0.4833(3) 0.0391(7) Uani 1 1 d . . .
C15 C 0.7990(3) 0.5271(2) 0.5046(3) 0.0460(9) Uani 1 1 d . . .
H15 H 0.8340 0.5534 0.5673 0.055 Uiso 1 1 calc R . .
C16 C 0.7051(3) 0.5586(2) 0.4298(3) 0.0455(9) Uani 1 1 d . . .
N17 N 0.6528(3) 0.51190(17) 0.3471(3) 0.0396(7) Uani 1 1 d . . .
C18 C 0.5685(3) 0.5464(2) 0.2852(3) 0.0463(9) Uani 1 1 d . . .
H18 H 0.5217 0.5230 0.2258 0.056 Uiso 1 1 calc R . .
S19 S 0.55032(12) 0.63743(8) 0.32134(12) 0.0746(4) Uani 1 1 d . . .
C20 C 0.6608(5) 0.6289(3) 0.4274(5) 0.0719(15) Uani 1 1 d . . .
H20 H 0.6876 0.6672 0.4774 0.086 Uiso 1 1 calc R . .
C21 C 0.7389(4) 0.2655(2) 0.5287(4) 0.0554(11) Uani 1 1 d . . .
H21A H 0.7504 0.2488 0.6044 0.066 Uiso 1 1 calc R . .
H21B H 0.7284 0.2209 0.4819 0.066 Uiso 1 1 calc R . .
C22 C 0.6370(4) 0.3145(3) 0.5017(4) 0.0612(12) Uani 1 1 d . . .
H22A H 0.5715 0.2857 0.5095 0.073 Uiso 1 1 calc R . .
H22B H 0.6450 0.3573 0.5518 0.073 Uiso 1 1 calc R . .
N23 N 0.6233(3) 0.34161(19) 0.3893(3) 0.0462(8) Uani 1 1 d . . .
C24 C 0.5358(3) 0.3263(2) 0.3192(4) 0.0501(10) Uani 1 1 d . . .
H24 H 0.4768 0.3000 0.3385 0.060 Uiso 1 1 calc R . .
C25 C 0.5300(3) 0.3507(2) 0.2085(3) 0.0421(8) Uani 1 1 d . . .
N26 N 0.6246(2) 0.38530(17) 0.1882(2) 0.0371(6) Uani 1 1 d . . .
C27 C 0.6104(4) 0.4042(2) 0.0863(3) 0.0431(8) Uani 1 1 d . . .
H27 H 0.6657 0.4282 0.0576 0.052 Uiso 1 1 calc R . .
S28 S 0.48351(10) 0.38165(6) 0.00906(9) 0.0566(3) Uani 1 1 d . . .
C29 C 0.4458(4) 0.3448(2) 0.1201(4) 0.0552(11) Uani 1 1 d . . .
H29 H 0.3763 0.3233 0.1203 0.066 Uiso 1 1 calc R . .
B30 B 0.7850(4) 0.7542(3) 0.1770(5) 0.0667(15) Uani 1 1 d D . .
F31A F 0.7317(13) 0.7955(10) 0.2428(13) 0.092(4) Uiso 0.25 1 d PD A 1
F32A F 0.8714(8) 0.7125(6) 0.2361(11) 0.037(2) Uiso 0.25 1 d PD A 1
F33A F 0.7171(12) 0.7093(7) 0.1027(10) 0.067(3) Uiso 0.25 1 d PD A 1
F34A F 0.8406(10) 0.8010(7) 0.1085(10) 0.051(4) Uiso 0.25 1 d PD B 1
F31B F 0.7628(16) 0.8280(8) 0.2031(17) 0.110(5) Uiso 0.25 1 d PD A 2
F32B F 0.8628(14) 0.7273(10) 0.2670(13) 0.076(6) Uiso 0.25 1 d PD C 2
F33B F 0.6900(11) 0.7161(9) 0.1518(15) 0.091(4) Uiso 0.25 1 d PD A 2
F34B F 0.8417(18) 0.7583(17) 0.0918(16) 0.171(11) Uiso 0.25 1 d PD A 2
F31C F 0.7470(18) 0.7598(14) 0.2824(13) 0.164(10) Uiso 0.25 1 d PD D 3
F32C F 0.8643(12) 0.7052(8) 0.1894(16) 0.096(6) Uiso 0.25 1 d PD A 3
F33C F 0.6829(8) 0.7406(6) 0.1087(9) 0.054(2) Uiso 0.25 1 d PD A 3
F34C F 0.8118(12) 0.8275(6) 0.1615(12) 0.064(4) Uiso 0.25 1 d PD A 3
F31D F 0.7705(17) 0.6983(8) 0.0832(12) 0.106(5) Uiso 0.25 1 d PD E 4
F32D F 0.8449(15) 0.7119(10) 0.2557(13) 0.076(6) Uiso 0.25 1 d PD A 4
F33D F 0.6831(13) 0.7687(12) 0.1864(19) 0.134(7) Uiso 0.25 1 d PD A 4
F34D F 0.8357(12) 0.8133(8) 0.1347(14) 0.055(4) Uiso 0.25 1 d PD A 4
B35A B 0.7253(15) 0.4407(10) 0.8394(14) 0.05(2) Uiso 0.34 1 d PD F 1
F36A F 0.8157(7) 0.4390(6) 0.9288(8) 0.056(3) Uiso 0.34 1 d PD F 1
F37A F 0.6823(8) 0.3727(5) 0.7953(9) 0.070(3) Uiso 0.34 1 d PD F 1
F38A F 0.7585(9) 0.4822(6) 0.7592(7) 0.065(2) Uiso 0.34 1 d PD F 1
F39A F 0.6388(8) 0.4741(6) 0.8762(8) 0.072(4) Uiso 0.34 1 d PD F 1
B35B B 0.7180(15) 0.4378(9) 0.8369(14) 0.052(18) Uiso 0.33 1 d PD G 2
F36B F 0.8258(8) 0.4221(7) 0.8931(10) 0.070(3) Uiso 0.33 1 d PD G 2
F37B F 0.6614(7) 0.3707(5) 0.8347(9) 0.051(2) Uiso 0.33 1 d PD G 2
F38B F 0.7171(11) 0.4605(7) 0.7326(8) 0.084(3) Uiso 0.33 1 d PD G 2
F39B F 0.6613(9) 0.4945(6) 0.8810(7) 0.046(2) Uiso 0.33 1 d PD G 2
B35C B 0.7331(12) 0.4467(8) 0.8538(13) 0.034(6) Uiso 0.33 1 d PD H 3
F36C F 0.8199(8) 0.4159(6) 0.9316(9) 0.056(3) Uiso 0.33 1 d PD H 3
F37C F 0.6485(9) 0.3932(6) 0.8560(9) 0.075(3) Uiso 0.33 1 d PD H 3
F38C F 0.7626(10) 0.4500(7) 0.7552(8) 0.070(3) Uiso 0.33 1 d PD H 3
F39C F 0.7016(15) 0.5110(8) 0.8940(14) 0.140(8) Uiso 0.33 1 d PD H 3

loop_
_atom_site_aniso_label
_atom_site_aniso_U_11
_atom_site_aniso_U_22
_atom_site_aniso_U_33
_atom_site_aniso_U_23
_atom_site_aniso_U_13
_atom_site_aniso_U_12
Fe1 0.0311(3) 0.0384(3) 0.0323(3) -0.0083(2) 0.0113(2) -0.0088(2)
N2 0.056(2) 0.0469(18) 0.0434(19) -0.0070(14) 0.0120(15) -0.0122(15)
C3 0.079(3) 0.049(2) 0.038(2) 0.0085(17) 0.007(2) 0.014(2)
C4 0.089(3) 0.0355(19) 0.043(2) -0.0012(16) 0.018(2) 0.003(2)
N5 0.0565(19) 0.0340(14) 0.0291(15) -0.0034(11) 0.0033(13) -0.0023(13)
C6 0.0428(19) 0.0450(19) 0.036(2) -0.0079(14) 0.0073(15) 0.0028(15)
C7 0.0353(17) 0.0465(19) 0.0310(18) -0.0081(14) 0.0086(14) -0.0060(14)
N8 0.0316(13) 0.0368(14) 0.0354(16) -0.0001(11) 0.0074(11) -0.0050(11)
C9 0.0427(19) 0.0417(18) 0.044(2) 0.0054(15) 0.0109(16) -0.0084(15)
S10 0.0654(7) 0.0545(6) 0.0503(6) 0.0028(4) 0.0238(5) -0.0205(5)
C11 0.049(2) 0.061(2) 0.047(2) -0.0114(18) 0.0236(18) -0.0134(19)
C12 0.066(3) 0.048(2) 0.030(2) 0.0001(15) 0.0031(17) -0.0096(19)
C13 0.044(2) 0.047(2) 0.056(3) 0.0081(18) -0.0091(18) -0.0091(17)
N14 0.0363(15) 0.0427(16) 0.0370(16) 0.0035(12) 0.0046(12) -0.0083(12)
C15 0.048(2) 0.049(2) 0.040(2) -0.0125(16) 0.0082(16) -0.0077(17)
C16 0.044(2) 0.049(2) 0.044(2) -0.0149(16) 0.0100(16) -0.0002(16)
N17 0.0364(15) 0.0437(16) 0.0400(17) -0.0092(12) 0.0109(13) -0.0034(12)
C18 0.0382(19) 0.050(2) 0.050(2) -0.0089(17) 0.0059(16) 0.0055(16)
S19 0.0708(8) 0.0622(7) 0.0816(9) -0.0202(6) -0.0043(6) 0.0274(6)
C20 0.074(3) 0.057(3) 0.076(4) -0.029(2) -0.003(3) 0.018(2)
C21 0.075(3) 0.051(2) 0.040(2) 0.0116(17) 0.010(2) -0.018(2)
C22 0.063(3) 0.083(3) 0.044(2) 0.006(2) 0.026(2) -0.017(2)
N23 0.0483(18) 0.0545(19) 0.0388(18) -0.0011(14) 0.0159(14) -0.0062(15)
C24 0.042(2) 0.054(2) 0.057(3) -0.0022(18) 0.0145(18) -0.0128(17)
C25 0.0375(18) 0.0419(19) 0.045(2) -0.0090(15) 0.0059(15) -0.0072(15)
N26 0.0380(15) 0.0379(15) 0.0351(17) -0.0050(12) 0.0069(12) -0.0005(12)
C27 0.050(2) 0.0414(19) 0.037(2) -0.0055(14) 0.0063(16) 0.0032(16)
S28 0.0603(7) 0.0566(6) 0.0447(6) -0.0054(4) -0.0077(5) 0.0034(5)
C29 0.048(2) 0.051(2) 0.061(3) -0.0048(19) -0.0009(19) -0.0061(18)
B30 0.046(3) 0.056(3) 0.094(5) 0.014(3) 0.005(3) 0.009(2)

loop_
_atom_type_symbol
_atom_type_description
_atom_type_scat_dispersion_real
_atom_type_scat_dispersion_imag
_atom_type_scat_source
C C 0.0181 0.0091 'International Tables Vol C Tables 4.2.6.8 and 6.1.1.4'
H H 0.0000 0.0000 'International Tables Vol C Tables 4.2.6.8 and 6.1.1.4'
B B 0.0090 0.0039 'International Tables Vol C Tables 4.2.6.8 and 6.1.1.4'
F F 0.0727 0.0534 'International Tables Vol C Tables 4.2.6.8 and 6.1.1.4'
Fe Fe -1.1336 3.1974 'International Tables Vol C Tables 4.2.6.8 and 6.1.1.4'
N N 0.0311 0.0180 'International Tables Vol C Tables 4.2.6.8 and 6.1.1.4'
S S 0.3331 0.5567 'International Tables Vol C Tables 4.2.6.8 and 6.1.1.4'

loop_
_geom_angle_atom_site_label_1
_geom_angle_atom_site_label_2
_geom_angle_atom_site_label_3
_geom_angle
N23 Fe1 N5 107.40(13)
N23 Fe1 N14 104.67(12)
N5 Fe1 N14 102.96(12)
N23 Fe1 N26 75.44(12)
N5 Fe1 N26 96.01(11)
N14 Fe1 N26 159.88(12)
N23 Fe1 N8 162.26(12)
N5 Fe1 N8 75.28(11)
N14 Fe1 N8 91.48(11)
N26 Fe1 N8 86.86(11)
N23 Fe1 N17 91.29(12)
N5 Fe1 N17 160.95(12)
N14 Fe1 N17 74.93(12)
N26 Fe1 N17 84.96(11)
N8 Fe1 N17 85.79(11)
C21 N2 C3 113.9(4)
C21 N2 C12 114.7(3)
C3 N2 C12 113.6(4)
N2 C3 C4 110.6(4)
N2 C3 H3A 109.5
C4 C3 H3A 109.5
N2 C3 H3B 109.5
C4 C3 H3B 109.5
H3A C3 H3B 108.1
N5 C4 C3 108.4(3)
N5 C4 H4A 110.0
C3 C4 H4A 110.0
N5 C4 H4B 110.0
C3 C4 H4B 110.0
H4A C4 H4B 108.4
C6 N5 C4 119.0(4)
C6 N5 Fe1 118.1(3)
C4 N5 Fe1 122.8(3)
N5 C6 C7 118.1(3)
N5 C6 H6 120.9
C7 C6 H6 120.9
C11 C7 N8 115.0(4)
C11 C7 C6 128.4(4)
N8 C7 C6 116.6(3)
C9 N8 C7 110.4(3)
C9 N8 Fe1 137.7(3)
C7 N8 Fe1 111.8(2)
N8 C9 S10 114.6(3)
N8 C9 H9 122.7
S10 C9 H9 122.7
C11 S10 C9 89.71(19)
C7 C11 S10 110.4(3)
C7 C11 H11 124.8
S10 C11 H11 124.8
N2 C12 C13 110.1(3)
N2 C12 H12A 109.6
C13 C12 H12A 109.6
N2 C12 H12B 109.6
C13 C12 H12B 109.6
H12A C12 H12B 108.2
N14 C13 C12 109.3(3)
N14 C13 H13A 109.8
C12 C13 H13A 109.8
N14 C13 H13B 109.8
C12 C13 H13B 109.8
H13A C13 H13B 108.3
C15 N14 C13 119.1(3)
C15 N14 Fe1 118.3(3)
C13 N14 Fe1 122.5(3)
N14 C15 C16 117.9(3)
N14 C15 H15 121.0
C16 C15 H15 121.0
C20 C16 N17 114.5(4)
C20 C16 C15 129.4(4)
N17 C16 C15 116.1(3)
C18 N17 C16 110.5(3)
C18 N17 Fe1 136.6(3)
C16 N17 Fe1 112.0(3)
N17 C18 S19 114.7(3)
N17 C18 H18 122.6
S19 C18 H18 122.6
C20 S19 C18 89.7(2)
C16 C20 S19 110.5(3)
C16 C20 H20 124.7
S19 C20 H20 124.7
N2 C21 C22 110.1(3)
N2 C21 H21A 109.6
C22 C21 H21A 109.6
N2 C21 H21B 109.6
C22 C21 H21B 109.6
H21A C21 H21B 108.2
N23 C22 C21 109.0(4)
N23 C22 H22A 109.9
C21 C22 H22A 109.9
N23 C22 H22B 109.9
C21 C22 H22B 109.9
H22A C22 H22B 108.3
C24 N23 C22 120.4(4)
C24 N23 Fe1 118.1(3)
C22 N23 Fe1 121.5(3)
N23 C24 C25 117.8(4)
N23 C24 H24 121.1
C25 C24 H24 121.1
C29 C25 N26 114.2(4)
C29 C25 C24 129.8(4)
N26 C25 C24 116.0(3)
C27 N26 C25 110.7(3)
C27 N26 Fe1 136.7(3)
C25 N26 Fe1 112.0(2)
N26 C27 S28 114.6(3)
N26 C27 H27 122.7
S28 C27 H27 122.7
C29 S28 C27 90.0(2)
C25 C29 S28 110.5(3)
C25 C29 H29 124.7
S28 C29 H29 124.7
F33A B30 F31A 114.9(9)
F33A B30 F32A 110.1(8)
F31A B30 F32A 112.1(9)
F33B B30 F31B 109.2(10)
F33B B30 F34B 113.7(12)
F31B B30 F34B 106.6(11)
F32C B30 F34C 117.4(10)
F32C B30 F33C 121.4(10)
F34C B30 F33C 106.9(7)
F33D B30 F32D 115.7(12)
F33D B30 F34D 113.8(11)
F32D B30 F34D 119.3(10)
F38A B35A F39A 112.7(13)
F38A B35A F37A 108.7(13)
F39A B35A F37A 104.6(13)
F38A B35A F36A 106.9(13)
F39A B35A F36A 106.1(12)
F37A B35A F36A 118.1(13)
F38B B35B F37B 109.6(14)
F38B B35B F36B 110.9(14)
F37B B35B F36B 105.1(12)
F38B B35B F39B 105.3(12)
F37B B35B F39B 109.6(13)
F36B B35B F39B 116.3(14)
F39C B35C F38C 117.4(13)
F39C B35C F36C 108.0(14)
F38C B35C F36C 109.9(11)
F39C B35C F37C 106.9(12)
F38C B35C F37C 112.7(13)
F36C B35C F37C 100.4(10)

loop_
_geom_bond_atom_site_label_1
_geom_bond_atom_site_label_2
_geom_bond_distance
Fe1 N23 2.133(3)
Fe1 N5 2.136(3)
Fe1 N14 2.137(3)
Fe1 N26 2.201(3)
Fe1 N8 2.219(3)
Fe1 N17 2.219(3)
Fe1 N2 2.854(4)
N2 C21 1.441(5)
N2 C3 1.460(6)
N2 C12 1.465(5)
C3 C4 1.517(6)
C3 H3A 0.9800
C3 H3B 0.9800
C4 N5 1.461(5)
C4 H4A 0.9800
C4 H4B 0.9800
N5 C6 1.269(5)
C6 C7 1.441(5)
C6 H6 0.9400
C7 C11 1.352(5)
C7 N8 1.380(5)
N8 C9 1.304(5)
C9 S10 1.713(4)
C9 H9 0.9400
S10 C11 1.696(5)
C11 H11 0.9400
C12 C13 1.513(6)
C12 H12A 0.9800
C12 H12B 0.9800
C13 N14 1.461(5)
C13 H13A 0.9800
C13 H13B 0.9800
N14 C15 1.270(5)
C15 C16 1.442(6)
C15 H15 0.9400
C16 C20 1.362(6)
C16 N17 1.381(5)
N17 C18 1.312(5)
C18 S19 1.710(4)
C18 H18 0.9400
S19 C20 1.700(6)
C20 H20 0.9400
C21 C22 1.508(7)
C21 H21A 0.9800
C21 H21B 0.9800
C22 N23 1.471(5)
C22 H22A 0.9800
C22 H22B 0.9800
N23 C24 1.270(5)
C24 C25 1.447(6)
C24 H24 0.9400
C25 C29 1.355(6)
C25 N26 1.390(5)
N26 C27 1.302(5)
C27 S28 1.706(4)
C27 H27 0.9400
S28 C29 1.697(5)
C29 H29 0.9400
B30 F33A 1.371(11)
B30 F31A 1.376(11)
B30 F32A 1.379(9)
B30 F33B 1.332(12)
B30 F31B 1.397(12)
B30 F34B 1.402(14)
B30 F32C 1.294(12)
B30 F34C 1.370(10)
B30 F33C 1.387(10)
B30 F33D 1.313(13)
B30 F32D 1.336(12)
B30 F34D 1.387(11)
B35A F38A 1.381(17)
B35A F39A 1.385(17)
B35A F37A 1.390(17)
B35A F36A 1.406(17)
B35B F38B 1.372(16)
B35B F37B 1.381(17)
B35B F36B 1.395(17)
B35B F39B 1.408(16)
B35C F39C 1.342(15)
B35C F38C 1.367(14)
B35C F36C 1.400(15)
B35C F37C 1.417(15)
